data_7228702
loop_
_publ_author_name
'Zhang, Jian-Yong'
'Shi, Jun-Xia'
'Cui, Peng-Hui'
'Yao, Zi-Jian'
'Deng, Wei'

_publ_section_title
;
 Structural Diversity and Catalytic Properties of Five Co2(COO)4 Cluster
 Based Coordination Polymers Modified by R-isophthalic acid (R=H, NO2,
 CH3, OH and tBu)
;
_journal_name_full CrystEngComm
_journal_paper_doi 10.1039/C7CE01100H
_journal_year 2017
_chemical_formula_sum 'C26 H17 Co N6 O4.5'
_chemical_formula_weight 544.39
_chemical_name_systematic
; 
 ? 
;
_space_group_IT_number 15
_symmetry_cell_setting monoclinic
_symmetry_space_group_name_Hall '-C 2yc'
_symmetry_space_group_name_H-M 'C 1 2/c 1'
_atom_sites_solution_hydrogens geom
_atom_sites_solution_primary direct
_atom_sites_solution_secondary difmap
_audit_creation_method SHELXL-97
_audit_update_record
;
2017-02-07 deposited with the CCDC.
2017-07-20 downloaded from the CCDC.
;
_cell_angle_alpha 90.00
_cell_angle_beta 98.481(2)
_cell_angle_gamma 90.00
_cell_formula_units_Z 8
_cell_length_a 15.3687(18)
_cell_length_b 12.8671(16)
_cell_length_c 24.517(3)
_cell_measurement_reflns_used 3883
_cell_measurement_temperature 173(2)
_cell_measurement_theta_max 27.55
_cell_measurement_theta_min 2.16
_cell_volume 4795.2(10)
_computing_cell_refinement 'Bruker SMART'
_computing_data_collection 'Bruker SMART'
_computing_data_reduction 'Bruker SAINT'
_computing_molecular_graphics 'Bruker SHELXTL'
_computing_publication_material 'Bruker SHELXTL'
_computing_structure_refinement 'SHELXL-97 (Sheldrick, 1997)'
_computing_structure_solution 'SHELXS-97 (Sheldrick, 1990)'
_diffrn_ambient_temperature 173(2)
_diffrn_measured_fraction_theta_full 0.995
_diffrn_measured_fraction_theta_max 0.995
_diffrn_measurement_device_type 'Bruker APEX-II CCD'
_diffrn_measurement_method '\f and \w scans'
_diffrn_radiation_monochromator graphite
_diffrn_radiation_source 'sealed tube'
_diffrn_radiation_type MoK\a
_diffrn_radiation_wavelength 0.71073
_diffrn_reflns_av_R_equivalents 0.0388
_diffrn_reflns_av_sigmaI/netI 0.0443
_diffrn_reflns_limit_h_max 20
_diffrn_reflns_limit_h_min -19
_diffrn_reflns_limit_k_max 16
_diffrn_reflns_limit_k_min -15
_diffrn_reflns_limit_l_max 32
_diffrn_reflns_limit_l_min -29
_diffrn_reflns_number 17957
_diffrn_reflns_theta_full 27.90
_diffrn_reflns_theta_max 27.90
_diffrn_reflns_theta_min 1.68
_exptl_absorpt_coefficient_mu 0.765
_exptl_absorpt_correction_T_max 0.9414
_exptl_absorpt_correction_T_min 0.8087
_exptl_absorpt_correction_type multi-scan
_exptl_absorpt_process_details SADABS
_exptl_crystal_colour pink
_exptl_crystal_density_diffrn 1.508
_exptl_crystal_density_method 'not measured'
_exptl_crystal_description prism
_exptl_crystal_F_000 2224
_exptl_crystal_size_max 0.29
_exptl_crystal_size_mid 0.11
_exptl_crystal_size_min 0.08
_refine_diff_density_max 0.569
_refine_diff_density_min -0.255
_refine_diff_density_rms 0.068
_refine_ls_extinction_method none
_refine_ls_goodness_of_fit_ref 1.034
_refine_ls_hydrogen_treatment mixed
_refine_ls_matrix_type full
_refine_ls_number_parameters 343
_refine_ls_number_reflns 5707
_refine_ls_number_restraints 0
_refine_ls_restrained_S_all 1.034
_refine_ls_R_factor_all 0.0638
_refine_ls_R_factor_gt 0.0376
_refine_ls_shift/su_max 0.000
_refine_ls_shift/su_mean 0.000
_refine_ls_structure_factor_coef Fsqd
_refine_ls_weighting_details 'calc w=1/[\s^2^(Fo^2^)+(0.0602P)^2^+1.8546P] where P=(Fo^2^+2Fc^2^)/3'
_refine_ls_weighting_scheme calc
_refine_ls_wR_factor_gt 0.0915
_refine_ls_wR_factor_ref 0.1135
_reflns_number_gt 4120
_reflns_number_total 5707
_reflns_threshold_expression >2sigma(I)
_cod_data_source_file c7ce01100h2.cif
_cod_data_source_block 1
_cod_depositor_comments
;
The following automatic conversions were performed:

'_symmetry_cell_setting' value 'Monoclinic' changed to 'monoclinic'
according to
/home/data/users/saulius/crontab/automatic-downloads/rss-feeds/RSC/lib/dictionaries/cif_core.dic
dictionary named 'cif_core.dic' version 2.4.2 from 2011-04-26.

Automatic conversion script
Id: cif_fix_values 4973 2017-02-22 13:04:09Z antanas 
;
_cod_original_sg_symbol_H-M C2/c
_cod_original_formula_sum 'C26 H17 Co N6 O4.50'
_cod_database_code 7228702

loop_
_symmetry_equiv_pos_as_xyz
'x, y, z'
'-x, y, -z+1/2'
'x+1/2, y+1/2, z'
'-x+1/2, y+1/2, -z+1/2'
'-x, -y, -z'
'x, -y, z-1/2'
'-x+1/2, -y+1/2, -z'
'x+1/2, -y+1/2, z-1/2'

loop_
_atom_site_label
_atom_site_type_symbol
_atom_site_fract_x
_atom_site_fract_y
_atom_site_fract_z
_atom_site_U_iso_or_equiv
_atom_site_adp_type
_atom_site_occupancy
_atom_site_symmetry_multiplicity
_atom_site_calc_flag
_atom_site_refinement_flags
N2 N 0.55703(12) 0.32876(15) 0.44142(8) 0.0200(4) Uani 1 1 d .
C20 C 0.52464(17) 0.27825(19) 0.39478(11) 0.0272(5) Uani 1 1 d .
H20A H 0.5309 0.2064 0.3937 0.033 Uiso 1 1 calc R
O3 O 0.51680(10) -0.13802(12) 0.01106(7) 0.0248(4) Uani 1 1 d .
O4 O 0.50347(11) -0.28391(13) 0.05530(7) 0.0268(4) Uani 1 1 d .
C8 C 0.47381(14) -0.19658(17) 0.03926(9) 0.0194(5) Uani 1 1 d .
O2 O 0.31807(10) 0.15535(12) 0.03505(7) 0.0228(4) Uani 1 1 d .
Co1 Co 0.119825(18) 0.25181(2) 0.014031(12) 0.01707(10) Uani 1 1 d .
O1 O 0.17796(10) 0.11487(12) 0.03827(7) 0.0232(4) Uani 1 1 d .
N1 N 0.18856(12) 0.32992(15) 0.08551(8) 0.0221(4) Uani 1 1 d .
N4 N 0.38349(13) 0.43800(16) 0.25933(8) 0.0254(4) Uani 1 1 d .
C17 C 0.47263(14) 0.43524(18) 0.34939(10) 0.0219(5) Uani 1 1 d .
C15 C 0.42651(15) 0.49299(19) 0.30088(10) 0.0234(5) Uani 1 1 d .
N6 N 0.33840(13) 0.59810(16) 0.21592(8) 0.0270(5) Uani 1 1 d .
C11 C 0.28925(15) 0.43730(19) 0.17170(9) 0.0227(5) Uani 1 1 d .
N5 N 0.42986(13) 0.59670(16) 0.30296(8) 0.0257(4) Uani 1 1 d .
C10 C 0.23749(16) 0.4902(2) 0.12954(10) 0.0277(5) Uani 1 1 d .
H10A H 0.2353 0.5624 0.1296 0.033 Uiso 1 1 calc R
C18 C 0.50657(15) 0.48844(18) 0.39707(10) 0.0238(5) Uani 1 1 d .
H18A H 0.5019 0.5604 0.3990 0.029 Uiso 1 1 calc R
C12 C 0.28841(16) 0.3297(2) 0.17057(10) 0.0256(5) Uani 1 1 d .
H12A H 0.3219 0.2918 0.1984 0.031 Uiso 1 1 calc R
C14 C 0.34051(15) 0.49452(19) 0.21802(10) 0.0249(5) Uani 1 1 d .
C2 C 0.28183(14) -0.02053(17) 0.05120(9) 0.0193(5) Uani 1 1 d .
C1 C 0.25820(14) 0.09180(17) 0.04068(9) 0.0182(4) Uani 1 1 d .
C6 C 0.38660(14) -0.16045(17) 0.05109(9) 0.0200(5) Uani 1 1 d .
C21 C 0.48251(16) 0.3283(2) 0.34847(11) 0.0294(6) Uani 1 1 d .
H21A H 0.4610 0.2906 0.3170 0.035 Uiso 1 1 calc R
C9 C 0.18913(16) 0.43425(18) 0.08734(10) 0.0251(5) Uani 1 1 d .
H9A H 0.1555 0.4706 0.0589 0.030 Uiso 1 1 calc R
C7 C 0.36552(14) -0.05512(17) 0.04483(9) 0.0188(4) Uani 1 1 d .
H7A H 0.4075 -0.0080 0.0364 0.023 Uiso 1 1 calc R
C19 C 0.54723(15) 0.43259(18) 0.44146(10) 0.0233(5) Uani 1 1 d .
H19A H 0.5692 0.4687 0.4734 0.028 Uiso 1 1 calc R
C13 C 0.23717(16) 0.27937(19) 0.12759(10) 0.0259(5) Uani 1 1 d .
H13A H 0.2361 0.2071 0.1276 0.031 Uiso 1 1 calc R
C5 C 0.32533(16) -0.23021(17) 0.06561(10) 0.0242(5) Uani 1 1 d .
H5A H 0.3398 -0.3002 0.0703 0.029 Uiso 1 1 calc R
C3 C 0.21970(15) -0.09143(18) 0.06528(10) 0.0245(5) Uani 1 1 d .
H3A H 0.1635 -0.0688 0.0693 0.029 Uiso 1 1 calc R
C4 C 0.24178(15) -0.19560(19) 0.07325(11) 0.0276(5) Uani 1 1 d .
H4A H 0.2010 -0.2422 0.0837 0.033 Uiso 1 1 calc R
C22 C 0.38537(16) 0.76089(19) 0.25999(10) 0.0260(5) Uani 1 1 d .
C23 C 0.33924(18) 0.8169(2) 0.21631(12) 0.0350(6) Uani 1 1 d .
H23A H 0.3068 0.7828 0.1866 0.042 Uiso 1 1 calc R
C16 C 0.38455(15) 0.6456(2) 0.25977(10) 0.0246(5) Uani 1 1 d .
C26 C 0.43196(16) 0.8160(2) 0.30345(11) 0.0290(6) Uani 1 1 d .
H26A H 0.4630 0.7815 0.3335 0.035 Uiso 1 1 calc R
N3 N 0.38791(17) 0.97838(19) 0.25933(10) 0.0414(6) Uani 1 1 d .
C24 C 0.3428(2) 0.9237(2) 0.21819(13) 0.0416(7) Uani 1 1 d .
H24A H 0.3118 0.9603 0.1889 0.050 Uiso 1 1 calc R
C25 C 0.43115(19) 0.9233(2) 0.30100(12) 0.0366(6) Uani 1 1 d .
H25A H 0.4628 0.9595 0.3302 0.044 Uiso 1 1 calc R
OW5 O 0.5000 0.1591(3) 0.2500 0.0916(18) Uani 1 2 d S
HW5A H 0.539(3) 0.111(3) 0.255(2) 0.11(2) Uiso 1 1 d .

loop_
_atom_site_aniso_label
_atom_site_aniso_U_11
_atom_site_aniso_U_22
_atom_site_aniso_U_33
_atom_site_aniso_U_23
_atom_site_aniso_U_13
_atom_site_aniso_U_12
N2 0.0195(9) 0.0207(9) 0.0192(10) -0.0008(8) 0.0006(8) -0.0023(8)
C20 0.0317(13) 0.0210(12) 0.0268(13) -0.0052(10) -0.0025(10) -0.0007(10)
O3 0.0215(8) 0.0231(8) 0.0314(10) 0.0057(7) 0.0091(7) 0.0058(7)
O4 0.0250(8) 0.0233(8) 0.0333(10) 0.0089(7) 0.0086(7) 0.0107(7)
C8 0.0199(11) 0.0183(11) 0.0193(11) -0.0011(9) 0.0005(9) 0.0047(9)
O2 0.0227(8) 0.0212(8) 0.0248(9) 0.0003(7) 0.0046(7) 0.0026(6)
Co1 0.01612(15) 0.01622(16) 0.01834(16) -0.00001(12) 0.00079(11) 0.00521(12)
O1 0.0184(8) 0.0192(8) 0.0305(10) -0.0009(7) -0.0013(7) 0.0068(6)
N1 0.0227(9) 0.0241(10) 0.0189(10) -0.0010(8) 0.0008(8) 0.0046(8)
N4 0.0253(10) 0.0296(11) 0.0196(11) -0.0039(8) -0.0027(8) 0.0033(8)
C17 0.0191(11) 0.0250(12) 0.0210(12) -0.0021(9) 0.0006(9) -0.0006(9)
C15 0.0220(11) 0.0278(13) 0.0200(12) -0.0030(10) 0.0015(9) 0.0001(9)
N6 0.0273(10) 0.0309(11) 0.0211(11) -0.0015(9) -0.0017(8) 0.0012(9)
C11 0.0230(11) 0.0304(13) 0.0144(11) -0.0016(9) 0.0020(9) 0.0024(9)
N5 0.0278(10) 0.0272(11) 0.0205(10) -0.0014(8) -0.0015(8) -0.0003(8)
C10 0.0342(13) 0.0248(13) 0.0217(12) -0.0017(10) -0.0041(10) -0.0001(10)
C18 0.0285(12) 0.0198(12) 0.0215(12) -0.0035(9) -0.0014(10) 0.0011(9)
C12 0.0289(12) 0.0306(13) 0.0162(12) -0.0002(10) -0.0008(10) 0.0087(10)
C14 0.0239(12) 0.0299(13) 0.0201(12) -0.0020(10) 0.0005(10) 0.0021(10)
C2 0.0199(11) 0.0205(11) 0.0176(11) 0.0004(9) 0.0033(9) 0.0049(9)
C1 0.0211(11) 0.0216(11) 0.0117(10) -0.0016(8) 0.0012(8) 0.0053(9)
C6 0.0194(11) 0.0218(12) 0.0186(11) 0.0017(9) 0.0025(9) 0.0059(9)
C21 0.0341(13) 0.0257(13) 0.0250(13) -0.0076(10) -0.0070(11) 0.0008(11)
C9 0.0286(12) 0.0250(12) 0.0199(12) 0.0007(10) -0.0025(10) 0.0023(10)
C7 0.0188(10) 0.0194(11) 0.0174(11) 0.0007(9) 0.0006(8) 0.0026(8)
C19 0.0262(12) 0.0235(12) 0.0185(12) -0.0040(9) -0.0022(9) -0.0014(9)
C13 0.0305(13) 0.0248(12) 0.0213(12) -0.0007(9) 0.0002(10) 0.0079(10)
C5 0.0266(12) 0.0182(12) 0.0283(13) 0.0050(9) 0.0060(10) 0.0052(9)
C3 0.0185(11) 0.0256(12) 0.0298(13) 0.0044(10) 0.0054(10) 0.0063(9)
C4 0.0226(12) 0.0249(13) 0.0362(15) 0.0076(11) 0.0078(10) 0.0003(10)
C22 0.0285(12) 0.0282(13) 0.0215(12) 0.0022(10) 0.0042(10) 0.0010(10)
C23 0.0402(15) 0.0348(15) 0.0289(15) 0.0043(12) 0.0013(12) 0.0024(12)
C16 0.0256(12) 0.0299(13) 0.0185(12) 0.0012(9) 0.0036(10) 0.0018(10)
C26 0.0311(13) 0.0306(14) 0.0251(13) -0.0011(10) 0.0034(10) -0.0020(11)
N3 0.0544(15) 0.0320(13) 0.0399(15) 0.0037(11) 0.0140(12) 0.0035(11)
C24 0.0525(18) 0.0374(16) 0.0346(17) 0.0096(13) 0.0055(14) 0.0094(14)
C25 0.0460(16) 0.0325(15) 0.0322(15) -0.0031(12) 0.0083(12) -0.0031(12)
OW5 0.188(6) 0.0234(18) 0.079(3) 0.000 0.068(4) 0.000

loop_
_atom_type_symbol
_atom_type_description
_atom_type_scat_dispersion_real
_atom_type_scat_dispersion_imag
_atom_type_scat_source
C C 0.0033 0.0016 'International Tables Vol C Tables 4.2.6.8 and 6.1.1.4'
H H 0.0000 0.0000 'International Tables Vol C Tables 4.2.6.8 and 6.1.1.4'
N N 0.0061 0.0033 'International Tables Vol C Tables 4.2.6.8 and 6.1.1.4'
O O 0.0106 0.0060 'International Tables Vol C Tables 4.2.6.8 and 6.1.1.4'
Co Co 0.3494 0.9721 'International Tables Vol C Tables 4.2.6.8 and 6.1.1.4'

loop_
_geom_angle_atom_site_label_1
_geom_angle_atom_site_label_2
_geom_angle_atom_site_label_3
_geom_angle
_geom_angle_site_symmetry_1
_geom_angle_site_symmetry_3
C19 N2 C20 116.9(2) . .
C19 N2 Co1 120.84(15) . 8_556
C20 N2 Co1 122.20(16) . 8_556
N2 C20 C21 122.9(2) . .
C8 O3 Co1 91.74(13) . 3_545
C8 O4 Co1 87.23(13) . 3_545
O4 C8 O3 120.50(19) . .
O4 C8 C6 121.0(2) . .
O3 C8 C6 118.44(19) . .
O4 C8 Co1 62.75(11) . 3_545
O3 C8 Co1 57.75(11) . 3_545
C6 C8 Co1 175.99(17) . 3_545
C1 O2 Co1 149.96(15) . 7
O1 Co1 O2 117.40(7) . 7
O1 Co1 O3 152.58(7) . 3_455
O2 Co1 O3 90.01(6) 7 3_455
O1 Co1 N1 91.44(7) . .
O2 Co1 N1 89.46(7) 7 .
O3 Co1 N1 89.43(7) 3_455 .
O1 Co1 N2 87.04(7) . 8_455
O2 Co1 N2 89.20(7) 7 8_455
O3 Co1 N2 92.98(7) 3_455 8_455
N1 Co1 N2 177.24(7) . 8_455
O1 Co1 O4 92.07(6) . 3_455
O2 Co1 O4 150.34(6) 7 3_455
O3 Co1 O4 60.52(6) 3_455 3_455
N1 Co1 O4 93.26(7) . 3_455
N2 Co1 O4 89.10(7) 8_455 3_455
O1 Co1 C8 122.08(7) . 3_455
O2 Co1 C8 120.47(7) 7 3_455
O3 Co1 C8 30.51(6) 3_455 3_455
N1 Co1 C8 91.43(7) . 3_455
N2 Co1 C8 91.32(7) 8_455 3_455
O4 Co1 C8 30.01(7) 3_455 3_455
C1 O1 Co1 127.21(15) . .
C9 N1 C13 117.2(2) . .
C9 N1 Co1 119.53(16) . .
C13 N1 Co1 123.13(16) . .
C15 N4 C14 115.0(2) . .
C21 C17 C18 118.4(2) . .
C21 C17 C15 121.5(2) . .
C18 C17 C15 120.1(2) . .
N4 C15 N5 124.8(2) . .
N4 C15 C17 118.0(2) . .
N5 C15 C17 117.2(2) . .
C14 N6 C16 114.6(2) . .
C12 C11 C10 118.2(2) . .
C12 C11 C14 121.0(2) . .
C10 C11 C14 120.7(2) . .
C15 N5 C16 115.3(2) . .
C9 C10 C11 119.2(2) . .
C19 C18 C17 118.6(2) . .
C13 C12 C11 119.1(2) . .
N6 C14 N4 125.3(2) . .
N6 C14 C11 117.4(2) . .
N4 C14 C11 117.2(2) . .
C7 C2 C3 119.6(2) . .
C7 C2 C1 119.5(2) . .
C3 C2 C1 120.83(19) . .
O2 C1 O1 124.7(2) . .
O2 C1 C2 118.91(19) . .
O1 C1 C2 116.4(2) . .
C5 C6 C7 120.1(2) . .
C5 C6 C8 120.9(2) . .
C7 C6 C8 118.9(2) . .
C20 C21 C17 119.3(2) . .
N1 C9 C10 123.0(2) . .
C2 C7 C6 120.1(2) . .
N2 C19 C18 123.8(2) . .
N1 C13 C12 123.2(2) . .
C6 C5 C4 120.1(2) . .
C4 C3 C2 120.1(2) . .
C3 C4 C5 119.9(2) . .
C26 C22 C23 118.2(2) . .
C26 C22 C16 121.1(2) . .
C23 C22 C16 120.7(2) . .
C24 C23 C22 118.5(3) . .
N5 C16 N6 124.8(2) . .
N5 C16 C22 117.7(2) . .
N6 C16 C22 117.5(2) . .
C25 C26 C22 118.5(3) . .
C25 N3 C24 116.2(3) . .
N3 C24 C23 124.4(3) . .
N3 C25 C26 124.3(3) . .

loop_
_geom_bond_atom_site_label_1
_geom_bond_atom_site_label_2
_geom_bond_distance
_geom_bond_site_symmetry_2
N2 C19 1.344(3) .
N2 C20 1.345(3) .
N2 Co1 2.1606(19) 8_556
C20 C21 1.380(4) .
O3 C8 1.272(3) .
O3 Co1 2.1185(15) 3_545
O4 C8 1.254(3) .
O4 Co1 2.2285(17) 3_545
C8 C6 1.487(3) .
C8 Co1 2.504(2) 3_545
O2 C1 1.254(3) .
O2 Co1 2.0309(16) 7
Co1 O1 2.0247(15) .
Co1 O2 2.0309(16) 7
Co1 O3 2.1185(15) 3_455
Co1 N1 2.1567(19) .
Co1 N2 2.1606(19) 8_455
Co1 O4 2.2285(17) 3_455
Co1 C8 2.504(2) 3_455
O1 C1 1.261(3) .
N1 C9 1.343(3) .
N1 C13 1.348(3) .
N4 C15 1.333(3) .
N4 C14 1.339(3) .
C17 C21 1.385(3) .
C17 C18 1.388(3) .
C17 C15 1.490(3) .
C15 N5 1.336(3) .
N6 C14 1.334(3) .
N6 C16 1.345(3) .
C11 C12 1.385(3) .
C11 C10 1.386(3) .
C11 C14 1.479(3) .
N5 C16 1.336(3) .
C10 C9 1.383(3) .
C18 C19 1.375(3) .
C12 C13 1.380(3) .
C2 C7 1.391(3) .
C2 C3 1.400(3) .
C2 C1 1.503(3) .
C6 C5 1.385(3) .
C6 C7 1.397(3) .
C5 C4 1.397(3) .
C3 C4 1.389(3) .
C22 C26 1.388(3) .
C22 C23 1.394(4) .
C22 C16 1.483(3) .
C23 C24 1.376(4) .
C26 C25 1.382(4) .
N3 C25 1.337(4) .
N3 C24 1.336(4) .
